data_2100720
loop_
_publ_author_name
'Podlozhenov, Sergey'
'Graetsch, Heribert A.'
'Schneider, Julius'
'Ulex, Michael'
'Woehlecke, Manfred'
'Betzler, Klaus'

_publ_section_title
;
 Structure of strontium barium niobate
 Sr~<i>x~</i>Ba~1{-~<i>x</i>}Nb~2~O~6~ (SBN) in the composition range
 0.32 {\/leq} <i>x</i> {\/leq} 0.82
;
_journal_coeditor_code WS5047
_journal_issue 6
_journal_name_full 'Acta Crystallographica Section B'
_journal_page_first 960
_journal_page_last 965
_journal_paper_doi 10.1107/S0108768106038869
_journal_volume 62
_journal_year 2006
_chemical_formula_moiety 'Ba0.52 Nb2 O6 Sr0.48'
_chemical_formula_sum 'Ba0.52 Nb2 O6 Sr0.48'
_chemical_formula_weight 395.44
_chemical_name_systematic
;
 ?
;
_space_group_IT_number 100
_symmetry_cell_setting tetragonal
_symmetry_space_group_name_Hall 'P 4 -2ab'
_symmetry_space_group_name_H-M 'P 4 b m'
_atom_sites_solution_primary direct
_atom_sites_solution_secondary difmap
_audit_creation_method SHELXL-97
_cell_angle_alpha 90.00
_cell_angle_beta 90.00
_cell_angle_gamma 90.00
_cell_formula_units_Z 5
_cell_length_a 12.4844(5)
_cell_length_b 12.4844(5)
_cell_length_c 3.9572(3)
_cell_measurement_reflns_used 5168
_cell_measurement_temperature 298(2)
_cell_measurement_theta_max 40
_cell_measurement_theta_min 3
_cell_volume 616.77(6)
_computing_cell_refinement 'CrysAlisCCD Oxford Diffraction, 2002)'
_computing_data_collection 'CrysAlisCCD Oxford Diffraction, 2002)'
_computing_data_reduction 'CrysAlisRED Oxford Diffraction, 2002)'
_computing_publication_material 'WinGX (Farrugia, 1999)'
_computing_structure_refinement 'SHELXL-97 (Sheldrick, 1997)'
_diffrn_ambient_temperature 298(2)
_diffrn_measured_fraction_theta_full 0.997
_diffrn_measured_fraction_theta_max 0.962
_diffrn_measurement_device_type 'Xcalibur CCD'
_diffrn_measurement_method '\w and \f'
_diffrn_radiation_monochromator graphite
_diffrn_radiation_source 'fine-focus sealed tube'
_diffrn_radiation_type MoK\a
_diffrn_radiation_wavelength 0.71073
_diffrn_reflns_av_R_equivalents 0.0381
_diffrn_reflns_av_sigmaI/netI 0.0502
_diffrn_reflns_limit_h_max 21
_diffrn_reflns_limit_h_min -23
_diffrn_reflns_limit_k_max 22
_diffrn_reflns_limit_k_min -21
_diffrn_reflns_limit_l_max 7
_diffrn_reflns_limit_l_min -7
_diffrn_reflns_number 11771
_diffrn_reflns_theta_full 25.00
_diffrn_reflns_theta_max 41.26
_diffrn_reflns_theta_min 3.26
_diffrn_standards_decay_% 0
_exptl_absorpt_coefficient_mu 13.780
_exptl_absorpt_correction_T_max 0.22110
_exptl_absorpt_correction_T_min 0.15852
_exptl_absorpt_correction_type numerical
_exptl_absorpt_process_details 'after shape optimisation'
_exptl_crystal_colour colourless
_exptl_crystal_density_diffrn 5.323
_exptl_crystal_density_method 'not measured'
_exptl_crystal_description sphere
_exptl_crystal_F_000 886.8
_exptl_crystal_size_max 0.177
_exptl_crystal_size_mid 0.167
_exptl_crystal_size_min 0.158
_exptl_crystal_size_rad 0.084
_refine_diff_density_max 2.116
_refine_diff_density_min -2.805
_refine_ls_abs_structure_details 'Flack H D (1983), 877 Friedel pairs'
_refine_ls_extinction_coef 0.00421(12)
_refine_ls_extinction_expression Fc^*^=kFc[1+0.001xFc^2^\l^3^/sin(2\q)]^-1/4^
_refine_ls_extinction_method SHELXL
_refine_ls_goodness_of_fit_ref 1.004
_refine_ls_matrix_type full
_refine_ls_number_parameters 65
_refine_ls_number_reflns 2157
_refine_ls_number_restraints 2
_refine_ls_restrained_S_all 1.003
_refine_ls_R_factor_all 0.0541
_refine_ls_R_factor_gt 0.0299
_refine_ls_shift/su_max 0.005
_refine_ls_shift/su_mean 0.000
_refine_ls_structure_factor_coef Fsqd
_refine_ls_weighting_details 'calc w=1/[\s^2^(Fo^2^)+(0.0210P)^2^+0.0000P] where P=(Fo^2^+2Fc^2^)/3'
_refine_ls_weighting_scheme calc
_refine_ls_wR_factor_gt 0.0506
_refine_ls_wR_factor_ref 0.0545
_reflns_number_gt 1635
_reflns_number_total 2157
_reflns_threshold_expression >2sigma(I)
_cod_data_source_file ws5047.cif
_cod_data_source_block sr477
_cod_database_code 2100720

loop_
_symmetry_equiv_pos_as_xyz
'x, y, z'
'-x+1/2, y+1/2, z'
'-x, -y, z'
'x+1/2, -y+1/2, z'
'-y+1/2, -x+1/2, z'
'y, -x, z'
'-y, x, z'
'y+1/2, x+1/2, z'

loop_
_atom_site_type_symbol
_atom_site_label
_atom_site_fract_x
_atom_site_fract_y
_atom_site_fract_z
_atom_site_U_iso_or_equiv
_atom_site_adp_type
_atom_site_calc_flag
_atom_site_refinement_flags
_atom_site_occupancy
Ba Ba2 0.17211(2) 0.67211(2) 0.49383(13) 0.02465(6) Uani d SP 0.6500(7)
Sr Sr2 0.17211(2) 0.67211(2) 0.49383(13) 0.02465(6) Uani d SP 0.2462(8)
Sr Sr1 0.0000 0.0000 0.4892(2) 0.00814(10) Uani d SP 0.7080(10)
Nb Nb1 0.5000 0.0000 0.01582(16) 0.00804(6) Uani d S 1
Nb Nb2 0.074263(12) 0.211348(12) 0.00129(9) 0.00970(3) Uani d . 1
O O1 0.28318(12) 0.78318(12) 0.9686(9) 0.0159(5) Uani d S 1
O O2 0.13908(13) 0.06924(12) 0.9585(8) 0.0256(6) Uani d . 1
O O3 0.99357(12) 0.34369(12) 0.9588(8) 0.0245(5) Uani d . 1
O O4 0.5000 0.0000 0.4788(16) 0.0421(11) Uani d S 1
O O5 0.07542(19) 0.20469(16) 0.4660(6) 0.0427(6) Uani d . 1

loop_
_atom_site_aniso_label
_atom_site_aniso_U_11
_atom_site_aniso_U_22
_atom_site_aniso_U_33
_atom_site_aniso_U_12
_atom_site_aniso_U_13
_atom_site_aniso_U_23
Ba2 0.02944(7) 0.02944(7) 0.01507(10) -0.01766(9) 0.00011(17) 0.00011(17)
Sr2 0.02944(7) 0.02944(7) 0.01507(10) -0.01766(9) 0.00011(17) 0.00011(17)
Sr1 0.00784(11) 0.00784(11) 0.0087(2) 0.000 0.000 0.000
Nb1 0.00854(7) 0.00854(7) 0.00705(13) 0.00056(10) 0.000 0.000
Nb2 0.00949(6) 0.00887(6) 0.01073(6) 0.00134(5) -0.00037(17) -0.00107(19)
O1 0.0119(5) 0.0119(5) 0.0238(15) 0.0038(7) 0.0018(10) 0.0018(10)
O2 0.0184(7) 0.0099(6) 0.0486(16) 0.0047(6) -0.0078(12) -0.0100(11)
O3 0.0152(7) 0.0092(6) 0.0492(15) 0.0056(6) -0.0024(12) -0.0038(10)
O4 0.0563(15) 0.0563(15) 0.014(2) -0.008(2) 0.000 0.000
O5 0.0907(16) 0.0333(9) 0.0041(11) -0.0306(10) 0.0028(12) -0.0011(10)

loop_
_atom_type_symbol
_atom_type_description
_atom_type_scat_dispersion_real
_atom_type_scat_dispersion_imag
_atom_type_scat_source
Ba Ba -0.3244 2.2819 'International Tables Vol C Tables 4.2.6.8 and 6.1.1.4'
Nb Nb -2.0727 0.6215 'International Tables Vol C Tables 4.2.6.8 and 6.1.1.4'
O O 0.0106 0.0060 'International Tables Vol C Tables 4.2.6.8 and 6.1.1.4'
Sr Sr -1.5307 3.2498 'International Tables Vol C Tables 4.2.6.8 and 6.1.1.4'

loop_
_geom_angle_atom_site_label_1
_geom_angle_atom_site_label_2
_geom_angle_atom_site_label_3
_geom_angle_site_symmetry_1
_geom_angle_site_symmetry_3
_geom_angle
O1 Ba2 O3 . 5_565 87.61(8)
O1 Ba2 O3 . 3_665 87.61(8)
O3 Ba2 O3 5_565 3_665 56.95(7)
O1 Ba2 O1 . 1_554 90.43(6)
O3 Ba2 O1 5_565 1_554 151.44(4)
O3 Ba2 O1 3_665 1_554 151.44(3)
O1 Ba2 O3 . 5_564 152.09(4)
O3 Ba2 O3 5_565 5_564 87.05(4)
O3 Ba2 O3 3_665 5_564 111.96(6)
O1 Ba2 O3 1_554 5_564 81.47(7)
O1 Ba2 O3 . 3_664 152.09(4)
O3 Ba2 O3 5_565 3_664 111.96(6)
O3 Ba2 O3 3_665 3_664 87.05(4)
O1 Ba2 O3 1_554 3_664 81.47(7)
O3 Ba2 O3 5_564 3_664 52.98(7)
O1 Ba2 O4 . 2 137.35(14)
O3 Ba2 O4 5_565 2 55.65(11)
O3 Ba2 O4 3_665 2 55.65(11)
O1 Ba2 O4 1_554 2 132.22(13)
O3 Ba2 O4 5_564 2 56.36(11)
O3 Ba2 O4 3_664 2 56.36(11)
O1 Ba2 O5 . 2 56.81(6)
O3 Ba2 O5 5_565 2 100.88(5)
O3 Ba2 O5 3_665 2 140.43(7)
O1 Ba2 O5 1_554 2 55.37(6)
O3 Ba2 O5 5_564 2 97.49(5)
O3 Ba2 O5 3_664 2 132.45(7)
O4 Ba2 O5 2 2 142.23(4)
O1 Ba2 O5 . 6_565 56.81(6)
O3 Ba2 O5 5_565 6_565 140.43(7)
O3 Ba2 O5 3_665 6_565 100.88(5)
O1 Ba2 O5 1_554 6_565 55.37(6)
O3 Ba2 O5 5_564 6_565 132.45(7)
O3 Ba2 O5 3_664 6_565 97.49(5)
O4 Ba2 O5 2 6_565 142.23(4)
O5 Ba2 O5 2 6_565 75.24(7)
O1 Ba2 O2 . 2 56.00(4)
O3 Ba2 O2 5_565 2 51.88(5)
O3 Ba2 O2 3_665 2 97.89(7)
O1 Ba2 O2 1_554 2 104.53(5)
O3 Ba2 O2 5_564 2 100.15(5)
O3 Ba2 O2 3_664 2 151.91(4)
O4 Ba2 O2 2 2 104.13(7)
O5 Ba2 O2 2 2 49.61(6)
O5 Ba2 O2 6_565 2 108.55(5)
O1 Ba2 O2 . 6_565 56.00(4)
O3 Ba2 O2 5_565 6_565 97.89(7)
O3 Ba2 O2 3_665 6_565 51.88(5)
O1 Ba2 O2 1_554 6_565 104.53(5)
O3 Ba2 O2 5_564 6_565 151.91(4)
O3 Ba2 O2 3_664 6_565 100.15(5)
O4 Ba2 O2 2 6_565 104.13(7)
O5 Ba2 O2 2 6_565 108.55(5)
O5 Ba2 O2 6_565 6_565 49.61(6)
O2 Ba2 O2 2 6_565 104.63(9)
O1 Ba2 Nb1 . 2 168.13(7)
O3 Ba2 Nb1 5_565 2 81.96(5)
O3 Ba2 Nb1 3_665 2 81.96(5)
O1 Ba2 Nb1 1_554 2 101.44(6)
O3 Ba2 Nb1 5_564 2 33.32(3)
O3 Ba2 Nb1 3_664 2 33.32(3)
O4 Ba2 Nb1 2 2 30.78(12)
O5 Ba2 Nb1 2 2 130.81(4)
O5 Ba2 Nb1 6_565 2 130.81(4)
O2 Ba2 Nb1 2 2 119.77(3)
O2 Ba2 Nb1 6_565 2 119.77(3)
O2 Sr1 O2 . 7 61.43(6)
O2 Sr1 O2 . 3 92.50(11)
O2 Sr1 O2 7 3 61.43(6)
O2 Sr1 O2 . 6 61.43(6)
O2 Sr1 O2 7 6 92.50(11)
O2 Sr1 O2 3 6 61.43(6)
O2 Sr1 O5 . 3 123.28(7)
O2 Sr1 O5 7 3 121.23(7)
O2 Sr1 O5 3 3 59.87(7)
O2 Sr1 O5 6 3 61.85(7)
O2 Sr1 O5 . 7 121.23(7)
O2 Sr1 O5 7 7 59.87(7)
O2 Sr1 O5 3 7 61.85(7)
O2 Sr1 O5 6 7 123.28(7)
O5 Sr1 O5 3 7 89.935(4)
O2 Sr1 O5 . . 59.87(7)
O2 Sr1 O5 7 . 61.85(7)
O2 Sr1 O5 3 . 123.28(7)
O2 Sr1 O5 6 . 121.23(7)
O5 Sr1 O5 3 . 176.13(11)
O5 Sr1 O5 7 . 89.935(4)
O2 Sr1 O5 . 6 61.85(7)
O2 Sr1 O5 7 6 123.28(7)
O2 Sr1 O5 3 6 121.23(7)
O2 Sr1 O5 6 6 59.87(7)
O5 Sr1 O5 3 6 89.935(4)
O5 Sr1 O5 7 6 176.13(11)
O5 Sr1 O5 . 6 89.935(4)
O2 Sr1 O2 . 3_554 176.48(9)
O2 Sr1 O2 7 3_554 120.53(3)
O2 Sr1 O2 3 3_554 91.02(5)
O2 Sr1 O2 6 3_554 120.53(3)
O5 Sr1 O2 3 3_554 58.78(6)
O5 Sr1 O2 7 3_554 60.66(6)
O5 Sr1 O2 . 3_554 117.95(7)
O5 Sr1 O2 6 3_554 116.13(7)
O2 Sr1 O2 . 6_554 120.53(3)
O2 Sr1 O2 7 6_554 176.48(9)
O2 Sr1 O2 3 6_554 120.53(3)
O2 Sr1 O2 6 6_554 91.02(5)
O5 Sr1 O2 3 6_554 60.66(6)
O5 Sr1 O2 7 6_554 117.95(7)
O5 Sr1 O2 . 6_554 116.13(7)
O5 Sr1 O2 6 6_554 58.78(6)
O2 Sr1 O2 3_554 6_554 57.35(6)
O2 Sr1 O2 . 7_554 120.53(3)
O2 Sr1 O2 7 7_554 91.02(5)
O2 Sr1 O2 3 7_554 120.53(3)
O2 Sr1 O2 6 7_554 176.48(9)
O5 Sr1 O2 3 7_554 116.13(7)
O5 Sr1 O2 7 7_554 58.78(6)
O5 Sr1 O2 . 7_554 60.66(6)
O5 Sr1 O2 6 7_554 117.95(7)
O2 Sr1 O2 3_554 7_554 57.35(6)
O2 Sr1 O2 6_554 7_554 85.46(10)
O2 Sr1 O2 . 1_554 91.02(5)
O2 Sr1 O2 7 1_554 120.53(3)
O2 Sr1 O2 3 1_554 176.48(9)
O2 Sr1 O2 6 1_554 120.53(3)
O5 Sr1 O2 3 1_554 117.95(7)
O5 Sr1 O2 7 1_554 116.13(7)
O5 Sr1 O2 . 1_554 58.78(6)
O5 Sr1 O2 6 1_554 60.66(6)
O2 Sr1 O2 3_554 1_554 85.46(10)
O2 Sr1 O2 6_554 1_554 57.35(6)
O2 Sr1 O2 7_554 1_554 57.35(6)
O4 Nb1 O3 . 7_644 96.58(9)
O4 Nb1 O3 . 6_564 96.58(9)
O3 Nb1 O3 7_644 6_564 166.83(18)
O4 Nb1 O3 . 4_454 96.58(9)
O3 Nb1 O3 7_644 4_454 93.90(9)
O3 Nb1 O3 6_564 4_454 84.59(9)
O4 Nb1 O3 . 2_644 96.58(9)
O3 Nb1 O3 7_644 2_644 84.59(9)
O3 Nb1 O3 6_564 2_644 93.90(9)
O3 Nb1 O3 4_454 2_644 166.83(18)
O4 Nb1 O4 . 1_554 180.0
O3 Nb1 O4 7_644 1_554 83.42(9)
O3 Nb1 O4 6_564 1_554 83.42(9)
O3 Nb1 O4 4_454 1_554 83.42(9)
O3 Nb1 O4 2_644 1_554 83.42(9)
O4 Nb1 Ba2 . 4 58.104(12)
O3 Nb1 Ba2 7_644 4 55.96(7)
O3 Nb1 Ba2 6_564 4 132.92(6)
O3 Nb1 Ba2 4_454 4 132.92(6)
O3 Nb1 Ba2 2_644 4 55.96(7)
O4 Nb1 Ba2 1_554 4 121.896(12)
O4 Nb1 Sr2 . 4 58.104(12)
O3 Nb1 Sr2 7_644 4 55.96(7)
O3 Nb1 Sr2 6_564 4 132.92(6)
O3 Nb1 Sr2 4_454 4 132.92(6)
O3 Nb1 Sr2 2_644 4 55.96(7)
O4 Nb1 Sr2 1_554 4 121.896(12)
O4 Nb1 Ba2 . 2_545 58.104(12)
O3 Nb1 Ba2 7_644 2_545 132.92(7)
O3 Nb1 Ba2 6_564 2_545 55.96(7)
O3 Nb1 Ba2 4_454 2_545 55.96(7)
O3 Nb1 Ba2 2_644 2_545 132.92(7)
O4 Nb1 Ba2 1_554 2_545 121.896(12)
Ba2 Nb1 Ba2 4 2_545 116.21(2)
Sr2 Nb1 Ba2 4 2_545 116.21(2)
O4 Nb1 Sr2 . 2_545 58.104(12)
O3 Nb1 Sr2 7_644 2_545 132.92(7)
O3 Nb1 Sr2 6_564 2_545 55.96(7)
O3 Nb1 Sr2 4_454 2_545 55.96(7)
O3 Nb1 Sr2 2_644 2_545 132.92(7)
O4 Nb1 Sr2 1_554 2_545 121.896(12)
Ba2 Nb1 Sr2 4 2_545 116.21(2)
Sr2 Nb1 Sr2 4 2_545 116.21(2)
O4 Nb1 Sr2 . 4_554 124.201(11)
O3 Nb1 Sr2 7_644 4_554 48.02(7)
O3 Nb1 Sr2 6_564 4_554 122.68(7)
O3 Nb1 Sr2 4_454 4_554 122.68(7)
O3 Nb1 Sr2 2_644 4_554 48.02(7)
O4 Nb1 Sr2 1_554 4_554 55.799(11)
Ba2 Nb1 Sr2 4 4_554 66.100(10)
Sr2 Nb1 Sr2 4 4_554 66.100(10)
Ba2 Nb1 Sr2 2_545 4_554 177.70(2)
Sr2 Nb1 Sr2 2_545 4_554 177.70(2)
O4 Nb1 Ba2 . 4_554 124.201(11)
O3 Nb1 Ba2 7_644 4_554 48.02(7)
O3 Nb1 Ba2 6_564 4_554 122.68(7)
O3 Nb1 Ba2 4_454 4_554 122.68(7)
O3 Nb1 Ba2 2_644 4_554 48.02(7)
O4 Nb1 Ba2 1_554 4_554 55.799(11)
Ba2 Nb1 Ba2 4 4_554 66.100(10)
Sr2 Nb1 Ba2 4 4_554 66.100(10)
Ba2 Nb1 Ba2 2_545 4_554 177.70(2)
Sr2 Nb1 Ba2 2_545 4_554 177.70(2)
O5 Nb2 O3 . 1_454 97.40(11)
O5 Nb2 O2 . 1_554 92.42(11)
O3 Nb2 O2 1_454 1_554 167.95(11)
O5 Nb2 O1 . 2_544 94.47(13)
O3 Nb2 O1 1_454 2_544 94.28(7)
O2 Nb2 O1 1_554 2_544 91.89(8)
O5 Nb2 O2 . 7_554 94.05(11)
O3 Nb2 O2 1_454 7_554 84.97(7)
O2 Nb2 O2 1_554 7_554 87.39(10)
O1 Nb2 O2 2_544 7_554 171.47(13)
O5 Nb2 O5 . 1_554 175.09(12)
O3 Nb2 O5 1_454 1_554 87.16(11)
O2 Nb2 O5 1_554 1_554 82.84(11)
O1 Nb2 O5 2_544 1_554 86.95(12)
O2 Nb2 O5 7_554 1_554 84.52(11)
O5 Nb2 Sr1 . . 53.10(6)
O3 Nb2 Sr1 1_454 . 124.61(7)
O2 Nb2 Sr1 1_554 . 57.19(7)
O1 Nb2 Sr1 2_544 . 128.95(8)
O2 Nb2 Sr1 7_554 . 57.11(7)
O5 Nb2 Sr1 1_554 . 122.62(5)
O5 Nb2 Sr1 . 1_554 123.62(6)
O3 Nb2 Sr1 1_454 1_554 117.38(7)
O2 Nb2 Sr1 1_554 1_554 50.78(7)
O1 Nb2 Sr1 2_544 1_554 122.98(9)
O2 Nb2 Sr1 7_554 1_554 50.90(7)
O5 Nb2 Sr1 1_554 1_554 52.10(5)
Sr1 Nb2 Sr1 . 1_554 70.535(8)
O5 Nb2 Ba2 . 2_545 57.88(7)
O3 Nb2 Ba2 1_454 2_545 126.44(6)
O2 Nb2 Ba2 1_554 2_545 65.00(7)
O1 Nb2 Ba2 2_544 2_545 48.69(9)
O2 Nb2 Ba2 7_554 2_545 137.44(7)
O5 Nb2 Ba2 1_554 2_545 120.55(7)
Sr1 Nb2 Ba2 . 2_545 80.430(11)
Sr1 Nb2 Ba2 1_554 2_545 115.577(8)
O5 Nb2 Sr2 . 2_545 57.88(7)
O3 Nb2 Sr2 1_454 2_545 126.44(6)
O2 Nb2 Sr2 1_554 2_545 65.00(7)
O1 Nb2 Sr2 2_544 2_545 48.69(9)
O2 Nb2 Sr2 7_554 2_545 137.44(7)
O5 Nb2 Sr2 1_554 2_545 120.55(7)
Sr1 Nb2 Sr2 . 2_545 80.430(11)
Sr1 Nb2 Sr2 1_554 2_545 115.577(8)
O5 Nb2 Sr2 . 2_544 121.20(7)
O3 Nb2 Sr2 1_454 2_544 119.91(7)
O2 Nb2 Sr2 1_554 2_544 59.37(7)
O1 Nb2 Sr2 2_544 2_544 43.74(9)
O2 Nb2 Sr2 7_554 2_544 129.99(7)
O5 Nb2 Sr2 1_554 2_544 57.22(6)
Sr1 Nb2 Sr2 . 2_544 115.437(8)
Sr1 Nb2 Sr2 1_554 2_544 79.300(10)
Ba2 Nb2 Sr2 2_545 2_544 63.380(8)
Sr2 Nb2 Sr2 2_545 2_544 63.380(8)
O5 Nb2 Ba2 . 2_544 121.20(7)
O3 Nb2 Ba2 1_454 2_544 119.91(7)
O2 Nb2 Ba2 1_554 2_544 59.37(7)
O1 Nb2 Ba2 2_544 2_544 43.74(9)
O2 Nb2 Ba2 7_554 2_544 129.99(7)
O5 Nb2 Ba2 1_554 2_544 57.22(6)
Sr1 Nb2 Ba2 . 2_544 115.437(8)
Sr1 Nb2 Ba2 1_554 2_544 79.300(10)
Ba2 Nb2 Ba2 2_545 2_544 63.380(8)
Sr2 Nb2 Ba2 2_545 2_544 63.380(8)
Nb2 O1 Nb2 6_566 2_556 142.76(12)
Nb2 O1 Ba2 6_566 . 105.70(9)
Nb2 O1 Ba2 2_556 . 105.70(9)
Nb2 O1 Ba2 6_566 1_556 99.64(10)
Nb2 O1 Ba2 2_556 1_556 99.64(10)
Ba2 O1 Ba2 . 1_556 90.43(6)
Nb2 O1 Sr2 6_566 1_556 99.64(10)
Nb2 O1 Sr2 2_556 1_556 99.64(10)
Ba2 O1 Sr2 . 1_556 90.43(6)
Nb2 O2 Nb2 1_556 6_556 169.98(17)
Nb2 O2 Sr1 1_556 . 94.83(8)
Nb2 O2 Sr1 6_556 . 93.52(7)
Nb2 O2 Sr1 1_556 1_556 87.68(8)
Nb2 O2 Sr1 6_556 1_556 86.64(8)
Sr1 O2 Sr1 . 1_556 91.02(5)
Nb2 O2 Ba2 1_556 2_545 89.46(7)
Nb2 O2 Ba2 6_556 2_545 94.25(7)
Sr1 O2 Ba2 . 2_545 101.82(9)
Sr1 O2 Ba2 1_556 2_545 167.04(9)
Nb2 O2 Sr2 1_556 2_545 89.46(7)
Nb2 O2 Sr2 6_556 2_545 94.25(7)
Sr1 O2 Sr2 . 2_545 101.82(9)
Sr1 O2 Sr2 1_556 2_545 167.04(9)
Nb2 O3 Nb1 1_656 2_656 144.41(10)
Nb2 O3 Ba2 1_656 3_665 112.55(9)
Nb1 O3 Ba2 2_656 3_665 100.20(8)
Nb2 O3 Sr2 1_656 3_665 112.55(9)
Nb1 O3 Sr2 2_656 3_665 100.20(8)
Nb2 O3 Sr2 1_656 3_666 104.09(9)
Nb1 O3 Sr2 2_656 3_666 90.73(8)
Ba2 O3 Sr2 3_665 3_666 87.05(4)
Sr2 O3 Sr2 3_665 3_666 87.05(4)
Nb2 O3 Ba2 1_656 3_666 104.09(9)
Nb1 O3 Ba2 2_656 3_666 90.73(8)
Ba2 O3 Ba2 3_665 3_666 87.05(4)
Sr2 O3 Ba2 3_665 3_666 87.05(4)
Nb1 O4 Nb1 . 1_556 180.0
Nb1 O4 Sr2 . 4 91.12(12)
Nb1 O4 Sr2 1_556 4 88.88(12)
Nb1 O4 Ba2 . 4 91.12(12)
Nb1 O4 Ba2 1_556 4 88.88(12)
Nb1 O4 Ba2 . 2_545 91.12(12)
Nb1 O4 Ba2 1_556 2_545 88.88(12)
Sr2 O4 Ba2 4 2_545 177.8(2)
Ba2 O4 Ba2 4 2_545 177.8(2)
Nb1 O4 Sr2 . 2_545 91.12(12)
Nb1 O4 Sr2 1_556 2_545 88.88(12)
Sr2 O4 Sr2 4 2_545 177.8(2)
Ba2 O4 Sr2 4 2_545 177.8(2)
Nb2 O5 Nb2 . 1_556 175.09(12)
Nb2 O5 Sr1 . . 94.21(8)
Nb2 O5 Sr1 1_556 . 90.04(8)
Nb2 O5 Ba2 . 2_545 92.76(9)
Nb2 O5 Ba2 1_556 2_545 88.69(8)
Sr1 O5 Ba2 . 2_545 102.79(7)
Nb2 O5 Sr2 . 2_545 92.76(9)
Nb2 O5 Sr2 1_556 2_545 88.69(8)
Sr1 O5 Sr2 . 2_545 102.79(7)

loop_
_geom_bond_atom_site_label_1
_geom_bond_atom_site_label_2
_geom_bond_site_symmetry_2
_geom_bond_distance
Ba2 O1 . 2.716(3)
Ba2 O3 5_565 2.775(2)
Ba2 O3 3_665 2.775(2)
Ba2 O1 1_554 2.857(3)
Ba2 O3 5_564 2.966(2)
Ba2 O3 3_664 2.966(2)
Ba2 O4 2 3.0395(3)
Ba2 O5 2 3.180(2)
Ba2 O5 6_565 3.180(2)
Ba2 O2 2 3.254(2)
Ba2 O2 6_565 3.254(2)
Ba2 Nb1 2 3.5794(5)
Sr1 O2 . 2.685(2)
Sr1 O2 7 2.685(2)
Sr1 O2 3 2.685(2)
Sr1 O2 6 2.685(2)
Sr1 O5 3 2.7252(19)
Sr1 O5 7 2.7252(19)
Sr1 O5 . 2.7252(19)
Sr1 O5 6 2.7252(19)
Sr1 O2 3_554 2.859(3)
Sr1 O2 6_554 2.859(3)
Sr1 O2 7_554 2.859(3)
Sr1 O2 1_554 2.859(3)
Nb1 O4 . 1.832(6)
Nb1 O3 7_644 1.9662(15)
Nb1 O3 6_564 1.9662(15)
Nb1 O3 4_454 1.9662(15)
Nb1 O3 2_644 1.9662(15)
Nb1 O4 1_554 2.125(6)
Nb1 Ba2 4 3.5794(5)
Nb1 Sr2 4 3.5794(5)
Nb1 Ba2 2_545 3.5794(5)
Nb1 Sr2 2_545 3.5794(5)
Nb1 Sr2 4_554 3.6743(5)
Nb1 Ba2 4_554 3.6743(5)
Nb2 O5 . 1.840(2)
Nb2 O3 1_454 1.9425(15)
Nb2 O2 1_554 1.9574(15)
Nb2 O1 2_544 1.9972(15)
Nb2 O2 7_554 2.0132(15)
Nb2 O5 1_554 2.120(2)
Nb2 Sr1 1_554 3.4536(6)
Nb2 Ba2 2_545 3.7503(4)
Nb2 Sr2 2_545 3.7503(4)
Nb2 Sr2 2_544 3.7813(4)
Nb2 Ba2 2_544 3.7813(4)
O1 Nb2 6_566 1.9972(15)
O1 Nb2 2_556 1.9972(15)
O1 Ba2 1_556 2.857(3)
O1 Sr2 1_556 2.857(3)
O2 Nb2 1_556 1.9574(15)
O2 Nb2 6_556 2.0132(15)
O2 Sr1 1_556 2.859(3)
O2 Ba2 2_545 3.254(2)
O2 Sr2 2_545 3.254(2)
O3 Nb2 1_656 1.9425(15)
O3 Nb1 2_656 1.9662(15)
O3 Ba2 3_665 2.775(2)
O3 Sr2 3_665 2.775(2)
O3 Sr2 3_666 2.966(2)
O3 Ba2 3_666 2.966(2)
O4 Nb1 1_556 2.125(6)
O4 Sr2 4 3.0395(3)
O4 Ba2 4 3.0395(3)
O4 Ba2 2_545 3.0395(3)
O4 Sr2 2_545 3.0395(3)
O5 Nb2 1_556 2.120(2)
O5 Ba2 2_545 3.180(2)
O5 Sr2 2_545 3.180(2)
